data_1520590
loop_
_publ_author_name
'Fang, Bo'
'Zhang, Lei'
'Hou, Guohua'
'Zi, Guofu'
'Fang, De-Cai'
'Walter, Marc D.'

_publ_section_title
;
 C--H bond activation induced by thorium metallacyclopropene complexes: a
 combined experimental and computational study
;
_journal_issue 8
_journal_name_full 'Chem. Sci.'
_journal_page_first 4897
_journal_paper_doi 10.1039/C5SC01684C
_journal_volume 6
_journal_year 2015
_chemical_formula_moiety 'C48 H74 Th'
_chemical_formula_sum 'C48 H74 Th'
_chemical_formula_weight 883.11
_chemical_name_systematic
; 
 ? 
;
_space_group_crystal_system monoclinic
_space_group_IT_number 14
_space_group_name_Hall '-P 2yn'
_space_group_name_H-M_alt 'P 1 21/n 1'
_symmetry_space_group_name_Hall '-P 2yn'
_symmetry_space_group_name_H-M 'P 1 21/n 1'
_atom_sites_solution_hydrogens mixed
_audit_creation_method SHELXL-2014
_audit_update_record
;
2015-04-11 deposited with the CCDC.
2015-06-10 downloaded from the CCDC.
;
_cell_angle_alpha 90
_cell_angle_beta 98.273(5)
_cell_angle_gamma 90
_cell_formula_units_Z 4
_cell_length_a 10.699(3)
_cell_length_b 26.148(6)
_cell_length_c 17.831(4)
_cell_measurement_reflns_used 2389
_cell_measurement_temperature 100(2)
_cell_measurement_theta_max 19.83
_cell_measurement_theta_min 2.44
_cell_volume 4936(2)
_computing_cell_refinement 'Bruker SAINT'
_computing_data_collection 'Bruker APEX2'
_computing_data_reduction 'Bruker SAINT'
_computing_molecular_graphics 'Bruker SHELXTL'
_computing_publication_material 'Bruker SHELXTL'
_computing_structure_refinement 'SHELXL-2014 (Sheldrick, 2014)'
_computing_structure_solution 'SHELXS-97 (Sheldrick 2008)'
_diffrn_ambient_temperature 100(2)
_diffrn_measured_fraction_theta_full 1.000
_diffrn_measured_fraction_theta_max 0.997
_diffrn_measurement_device_type 'Bruker APEX-II CCD'
_diffrn_measurement_method '\f and \w scans'
_diffrn_radiation_type MoK\a
_diffrn_radiation_wavelength 0.71073
_diffrn_reflns_av_R_equivalents 0.1114
_diffrn_reflns_av_unetI/netI 0.1289
_diffrn_reflns_laue_measured_fraction_full 1.000
_diffrn_reflns_laue_measured_fraction_max 0.997
_diffrn_reflns_limit_h_max 13
_diffrn_reflns_limit_h_min -7
_diffrn_reflns_limit_k_max 32
_diffrn_reflns_limit_k_min -34
_diffrn_reflns_limit_l_max 23
_diffrn_reflns_limit_l_min -23
_diffrn_reflns_number 33781
_diffrn_reflns_point_group_measured_fraction_full 1.000
_diffrn_reflns_point_group_measured_fraction_max 0.997
_diffrn_reflns_theta_full 25.242
_diffrn_reflns_theta_max 27.611
_diffrn_reflns_theta_min 1.558
_exptl_absorpt_coefficient_mu 3.047
_exptl_absorpt_correction_T_max 0.75
_exptl_absorpt_correction_T_min 0.62
_exptl_absorpt_correction_type multi-scan
_exptl_absorpt_process_details SADABS
_exptl_crystal_colour colorless
_exptl_crystal_density_diffrn 1.188
_exptl_crystal_description block
_exptl_crystal_F_000 1808
_exptl_crystal_size_max 0.200
_exptl_crystal_size_mid 0.100
_exptl_crystal_size_min 0.100
_refine_diff_density_max 2.863
_refine_diff_density_min -1.481
_refine_diff_density_rms 0.185
_refine_ls_extinction_method none
_refine_ls_goodness_of_fit_ref 0.976
_refine_ls_hydrogen_treatment mixed
_refine_ls_matrix_type full
_refine_ls_number_parameters 462
_refine_ls_number_reflns 11412
_refine_ls_number_restraints 6
_refine_ls_restrained_S_all 0.976
_refine_ls_R_factor_all 0.0957
_refine_ls_R_factor_gt 0.0561
_refine_ls_shift/su_max 0.002
_refine_ls_shift/su_mean 0.000
_refine_ls_structure_factor_coef Fsqd
_refine_ls_weighting_details 'w=1/[\s^2^(Fo^2^)+(0.0437P)^2^] where P=(Fo^2^+2Fc^2^)/3'
_refine_ls_weighting_scheme calc
_refine_ls_wR_factor_gt 0.1120
_refine_ls_wR_factor_ref 0.1260
_reflns_Friedel_coverage 0.000
_reflns_number_gt 7549
_reflns_number_total 11412
_reflns_threshold_expression 'I > 2\s(I)'
_cod_data_source_file c5sc01684c2.cif
_cod_data_source_block compound8
_cod_depositor_comments 'Adding full bibliography for 1520589--1520594.cif.'
_cod_database_code 1520590
_audit_block_doi 10.5517/cc14jz3r
_shelx_space_group_comment
; 
The symmetry employed for this shelxl refinement is uniquely defined 
by the following loop, which should always be used as a source of 
symmetry information in preference to the above space-group names. 
They are only intended as comments. 
;
_shelx_estimated_absorpt_t_min 0.581
_shelx_estimated_absorpt_t_max 0.750
_shelxl_version_number 2014-3

loop_
_space_group_symop_operation_xyz
'x, y, z'
'-x+1/2, y+1/2, -z+1/2'
'-x, -y, -z'
'x-1/2, -y-1/2, z-1/2'

loop_
_atom_site_label
_atom_site_type_symbol
_atom_site_fract_x
_atom_site_fract_y
_atom_site_fract_z
_atom_site_U_iso_or_equiv
_atom_site_adp_type
_atom_site_occupancy
_atom_site_site_symmetry_order
_atom_site_calc_flag
_atom_site_refinement_flags_posn
_atom_site_refinement_flags_adp
C1 C 0.1632(7) 0.7249(2) 0.0385(4) 0.0169(15) Uani 1 1 d . .
C2 C 0.2271(7) 0.7135(2) 0.1129(4) 0.0174(16) Uani 1 1 d . .
C3 C 0.1345(7) 0.7167(3) 0.1630(4) 0.0170(15) Uani 1 1 d . .
H3 H 0.1515 0.7119 0.2163 0.020 Uiso 1 1 calc R U
C4 C 0.0179(6) 0.7277(2) 0.1238(4) 0.0145(15) Uani 1 1 d . U
C5 C 0.0328(6) 0.7341(3) 0.0478(4) 0.0144(14) Uani 1 1 d . .
H5 H -0.0327 0.7431 0.0082 0.017 Uiso 1 1 calc R U
C6 C 0.1998(6) 0.7194(3) -0.0419(4) 0.0152(15) Uani 1 1 d . .
C7 C 0.0877(7) 0.7350(3) -0.1010(4) 0.0212(16) Uani 1 1 d . .
H7A H 0.0184 0.7106 -0.1000 0.032 Uiso 1 1 calc R U
H7B H 0.1138 0.7351 -0.1515 0.032 Uiso 1 1 calc R U
H7C H 0.0593 0.7693 -0.0892 0.032 Uiso 1 1 calc R U
C8 C 0.3119(7) 0.7535(3) -0.0563(4) 0.0234(17) Uani 1 1 d . .
H8A H 0.2888 0.7896 -0.0522 0.035 Uiso 1 1 calc R U
H8B H 0.3326 0.7468 -0.1072 0.035 Uiso 1 1 calc R U
H8C H 0.3855 0.7458 -0.0185 0.035 Uiso 1 1 calc R U
C9 C 0.2265(7) 0.6627(3) -0.0570(4) 0.0235(18) Uani 1 1 d . .
H9A H 0.2998 0.6513 -0.0216 0.035 Uiso 1 1 calc R U
H9B H 0.2441 0.6588 -0.1091 0.035 Uiso 1 1 calc R U
H9C H 0.1527 0.6421 -0.0498 0.035 Uiso 1 1 calc R U
C10 C 0.3546(6) 0.6878(3) 0.1432(4) 0.0184(16) Uani 1 1 d . .
C11 C 0.4637(6) 0.6937(3) 0.0965(4) 0.0227(17) Uani 1 1 d . .
H11A H 0.5394 0.6769 0.1229 0.034 Uiso 1 1 calc R U
H11B H 0.4811 0.7301 0.0900 0.034 Uiso 1 1 calc R U
H11C H 0.4402 0.6777 0.0467 0.034 Uiso 1 1 calc R U
C12 C 0.3269(7) 0.6299(3) 0.1505(4) 0.0254(18) Uani 1 1 d . .
H12A H 0.4046 0.6122 0.1718 0.038 Uiso 1 1 calc R U
H12B H 0.2957 0.6159 0.1003 0.038 Uiso 1 1 calc R U
H12C H 0.2628 0.6252 0.1840 0.038 Uiso 1 1 calc R U
C13 C 0.4036(8) 0.7082(3) 0.2235(4) 0.0288(19) Uani 1 1 d . .
H13A H 0.3431 0.6995 0.2579 0.043 Uiso 1 1 calc R U
H13B H 0.4132 0.7454 0.2215 0.043 Uiso 1 1 calc R U
H13C H 0.4855 0.6925 0.2419 0.043 Uiso 1 1 calc R U
C14 C -0.1015(6) 0.7453(3) 0.1572(4) 0.0187(16) Uani 1 1 d . .
C15 C -0.1266(8) 0.7108(3) 0.2228(5) 0.037(2) Uani 1 1 d . .
H15A H -0.1986 0.7242 0.2450 0.055 Uiso 1 1 calc R U
H15B H -0.0516 0.7101 0.2615 0.055 Uiso 1 1 calc R U
H15C H -0.1456 0.6761 0.2039 0.055 Uiso 1 1 calc R U
C16 C -0.0661(7) 0.8006(3) 0.1818(4) 0.0185(16) Uani 1 1 d . .
H16A H -0.0523 0.8036 0.2377 0.022 Uiso 1 1 calc R U
H16B H -0.1338 0.8247 0.1610 0.022 Uiso 1 1 calc R U
C17 C -0.2184(6) 0.7450(3) 0.0975(4) 0.0271(19) Uani 1 1 d . .
H17A H -0.2074 0.7695 0.0575 0.041 Uiso 1 1 calc R U
H17B H -0.2924 0.7546 0.1210 0.041 Uiso 1 1 calc R U
H17C H -0.2308 0.7107 0.0756 0.041 Uiso 1 1 calc R U
C18 C 0.1986(7) 0.8666(3) 0.2764(4) 0.0148(15) Uani 1 1 d . .
C19 C 0.1556(7) 0.9084(2) 0.2264(4) 0.0128(14) Uani 1 1 d . .
C20 C 0.2498(6) 0.9137(2) 0.1760(3) 0.0105(14) Uani 1 1 d . .
H20 H 0.2458 0.9383 0.1364 0.013 Uiso 1 1 calc R U
C21 C 0.3470(6) 0.8782(2) 0.1930(3) 0.0115(14) Uani 1 1 d . .
C22 C 0.3126(6) 0.8476(3) 0.2532(4) 0.0151(15) Uani 1 1 d . .
H22 H 0.3587 0.8188 0.2747 0.018 Uiso 1 1 calc R U
C23 C 0.1672(7) 0.8487(3) 0.3542(4) 0.0200(17) Uani 1 1 d . .
C24 C 0.1902(7) 0.7905(3) 0.3641(4) 0.0214(17) Uani 1 1 d . .
H24A H 0.1717 0.7799 0.4140 0.032 Uiso 1 1 calc R U
H24B H 0.2785 0.7828 0.3599 0.032 Uiso 1 1 calc R U
H24C H 0.1348 0.7720 0.3246 0.032 Uiso 1 1 calc R U
C25 C 0.0329(7) 0.8586(3) 0.3732(4) 0.0227(17) Uani 1 1 d . .
H25A H -0.0294 0.8432 0.3340 0.034 Uiso 1 1 calc R U
H25B H 0.0180 0.8955 0.3752 0.034 Uiso 1 1 calc R U
H25C H 0.0249 0.8433 0.4225 0.034 Uiso 1 1 calc R U
C26 C 0.2605(8) 0.8762(3) 0.4153(4) 0.0284(19) Uani 1 1 d . .
H26A H 0.2449 0.9131 0.4124 0.043 Uiso 1 1 calc R U
H26B H 0.3473 0.8692 0.4066 0.043 Uiso 1 1 calc R U
H26C H 0.2485 0.8636 0.4655 0.043 Uiso 1 1 calc R U
C27 C 0.0522(6) 0.9499(3) 0.2253(4) 0.0153(15) Uani 1 1 d . .
C28 C -0.0820(7) 0.9284(3) 0.2182(4) 0.0253(18) Uani 1 1 d . .
H28A H -0.1032 0.9115 0.1690 0.038 Uiso 1 1 calc R U
H28B H -0.1417 0.9564 0.2222 0.038 Uiso 1 1 calc R U
H28C H -0.0872 0.9037 0.2589 0.038 Uiso 1 1 calc R U
C29 C 0.0804(8) 0.9836(3) 0.2976(4) 0.0252(18) Uani 1 1 d . .
H29A H 0.0164 1.0105 0.2961 0.038 Uiso 1 1 calc R U
H29B H 0.1641 0.9992 0.2996 0.038 Uiso 1 1 calc R U
H29C H 0.0785 0.9623 0.3426 0.038 Uiso 1 1 calc R U
C30 C 0.0529(7) 0.9863(3) 0.1576(4) 0.0229(17) Uani 1 1 d . .
H30A H 0.0526 0.9663 0.1111 0.034 Uiso 1 1 calc R U
H30B H 0.1289 1.0077 0.1658 0.034 Uiso 1 1 calc R U
H30C H -0.0223 1.0082 0.1527 0.034 Uiso 1 1 calc R U
C31 C 0.4684(6) 0.8740(3) 0.1587(4) 0.0167(15) Uani 1 1 d . .
C32 C 0.5119(7) 0.9273(3) 0.1382(5) 0.0272(19) Uani 1 1 d . .
H32A H 0.4490 0.9423 0.0989 0.041 Uiso 1 1 calc R U
H32B H 0.5932 0.9247 0.1192 0.041 Uiso 1 1 calc R U
H32C H 0.5213 0.9492 0.1833 0.041 Uiso 1 1 calc R U
C33 C 0.4441(7) 0.8422(3) 0.0839(4) 0.0253(18) Uani 1 1 d . .
H33A H 0.4091 0.8088 0.0944 0.038 Uiso 1 1 calc R U
H33B H 0.5239 0.8375 0.0638 0.038 Uiso 1 1 calc R U
H33C H 0.3841 0.8605 0.0466 0.038 Uiso 1 1 calc R U
C34 C 0.5725(7) 0.8480(3) 0.2131(4) 0.0246(17) Uani 1 1 d . .
H34A H 0.5847 0.8664 0.2615 0.037 Uiso 1 1 calc R U
H34B H 0.6514 0.8484 0.1911 0.037 Uiso 1 1 calc R U
H34C H 0.5482 0.8126 0.2216 0.037 Uiso 1 1 calc R U
C35 C 0.1278(7) 0.8766(3) -0.1307(4) 0.0199(16) Uani 1 1 d . .
H35 H 0.0725 0.8484 -0.1426 0.024 Uiso 1 1 calc R U
C36 C 0.1820(8) 0.8997(3) -0.1873(4) 0.0273(19) Uani 1 1 d . .
H36 H 0.1639 0.8873 -0.2377 0.033 Uiso 1 1 calc R U
C37 C 0.2637(7) 0.9414(3) -0.1712(4) 0.0257(18) Uani 1 1 d . .
H37 H 0.3022 0.9572 -0.2101 0.031 Uiso 1 1 calc R U
C38 C 0.2867(7) 0.9589(3) -0.0977(4) 0.0241(17) Uani 1 1 d . .
H38 H 0.3401 0.9877 -0.0861 0.029 Uiso 1 1 calc R U
C39 C 0.2346(7) 0.9358(3) -0.0412(4) 0.0200(16) Uani 1 1 d . .
H39 H 0.2544 0.9483 0.0091 0.024 Uiso 1 1 calc R U
C40 C 0.1529(6) 0.8941(3) -0.0553(4) 0.0173(16) Uani 1 1 d . .
C41 C 0.0991(7) 0.8684(2) 0.0077(4) 0.0157(15) Uani 1 1 d . .
C42 C -0.0261(7) 0.8666(2) 0.0093(4) 0.0149(15) Uani 1 1 d . .
C43 C -0.1353(6) 0.8883(3) -0.0450(4) 0.0183(16) Uani 1 1 d . .
H43 H -0.1000 0.9113 -0.0815 0.022 Uiso 1 1 calc R U
C44 C -0.2083(8) 0.8450(3) -0.0903(4) 0.0303(19) Uani 1 1 d . .
H44A H -0.1502 0.8260 -0.1186 0.036 Uiso 1 1 calc R U
H44B H -0.2403 0.8209 -0.0547 0.036 Uiso 1 1 calc R U
C45 C -0.3176(8) 0.8650(3) -0.1451(5) 0.038(2) Uani 1 1 d . .
H45A H -0.3640 0.8360 -0.1718 0.045 Uiso 1 1 calc R U
H45B H -0.2855 0.8870 -0.1834 0.045 Uiso 1 1 calc R U
C46 C -0.4070(7) 0.8959(3) -0.1032(4) 0.0304(19) Uani 1 1 d . .
H46A H -0.4752 0.9105 -0.1404 0.036 Uiso 1 1 calc R U
H46B H -0.4463 0.8729 -0.0692 0.036 Uiso 1 1 calc R U
C47 C -0.3384(7) 0.9390(3) -0.0567(4) 0.0268(18) Uani 1 1 d . .
H47A H -0.3104 0.9648 -0.0914 0.032 Uiso 1 1 calc R U
H47B H -0.3976 0.9559 -0.0268 0.032 Uiso 1 1 calc R U
C48 C -0.2244(7) 0.9196(3) -0.0034(4) 0.0240(17) Uani 1 1 d . .
H48A H -0.2537 0.8982 0.0364 0.029 Uiso 1 1 calc R U
H48B H -0.1779 0.9492 0.0217 0.029 Uiso 1 1 calc R U
Th1 Th 0.13664(2) 0.81917(2) 0.12774(2) 0.01343(8) Uani 1 1 d . .
H42 H -0.072(6) 0.848(2) 0.047(4) 0.016 Uiso 1 1 d . U

loop_
_atom_site_aniso_label
_atom_site_aniso_U_11
_atom_site_aniso_U_22
_atom_site_aniso_U_33
_atom_site_aniso_U_23
_atom_site_aniso_U_13
_atom_site_aniso_U_12
C1 0.020(4) 0.014(4) 0.018(4) 0.001(3) 0.006(3) 0.000(3)
C2 0.030(5) 0.008(3) 0.012(3) -0.002(3) -0.002(3) 0.004(3)
C3 0.019(4) 0.022(4) 0.010(3) 0.006(3) 0.003(3) -0.005(3)
C4 0.010(3) 0.014(3) 0.020(3) 0.003(3) 0.005(3) -0.008(3)
C5 0.008(3) 0.018(4) 0.016(4) -0.004(3) -0.003(3) 0.001(3)
C6 0.012(4) 0.023(4) 0.010(3) 0.002(3) -0.002(3) 0.001(3)
C7 0.019(4) 0.029(4) 0.015(4) -0.007(3) 0.001(3) 0.000(3)
C8 0.030(4) 0.025(4) 0.016(4) 0.001(3) 0.004(3) -0.004(4)
C9 0.028(5) 0.025(4) 0.019(4) -0.011(3) 0.010(3) -0.002(4)
C10 0.014(4) 0.023(4) 0.019(4) 0.001(3) 0.003(3) 0.001(3)
C11 0.009(4) 0.028(4) 0.031(4) 0.007(3) 0.002(3) 0.001(3)
C12 0.019(4) 0.022(4) 0.035(5) 0.006(3) 0.003(4) 0.002(3)
C13 0.029(5) 0.034(5) 0.021(4) 0.005(3) -0.003(4) 0.008(4)
C14 0.010(3) 0.024(4) 0.024(4) -0.002(3) 0.007(3) 0.000(3)
C15 0.041(6) 0.034(5) 0.041(5) 0.002(4) 0.022(4) -0.006(4)
C16 0.018(4) 0.026(4) 0.013(3) -0.001(3) 0.006(3) 0.000(3)
C17 0.006(3) 0.043(5) 0.033(5) -0.008(4) 0.004(3) 0.002(4)
C18 0.016(4) 0.018(4) 0.010(3) -0.004(3) 0.002(3) -0.008(3)
C19 0.020(4) 0.007(3) 0.012(3) -0.003(3) 0.003(3) 0.000(3)
C20 0.009(3) 0.012(3) 0.011(3) 0.003(3) 0.003(3) 0.002(3)
C21 0.005(3) 0.017(4) 0.011(3) 0.001(3) -0.001(3) -0.005(3)
C22 0.011(4) 0.019(4) 0.014(3) 0.004(3) -0.003(3) 0.000(3)
C23 0.019(4) 0.031(4) 0.010(3) -0.004(3) 0.004(3) -0.008(4)
C24 0.024(4) 0.028(4) 0.014(4) 0.007(3) 0.007(3) -0.004(4)
C25 0.030(5) 0.028(4) 0.013(4) -0.004(3) 0.011(3) -0.002(4)
C26 0.035(5) 0.038(5) 0.012(4) 0.005(3) 0.005(3) -0.007(4)
C27 0.009(3) 0.018(4) 0.021(4) -0.004(3) 0.008(3) 0.002(3)
C28 0.019(4) 0.024(4) 0.035(5) 0.001(3) 0.009(4) 0.008(3)
C29 0.032(5) 0.023(4) 0.023(4) 0.003(3) 0.013(4) 0.003(4)
C30 0.013(4) 0.026(4) 0.032(4) 0.005(3) 0.008(3) 0.000(3)
C31 0.009(4) 0.023(4) 0.019(4) 0.002(3) 0.003(3) 0.001(3)
C32 0.015(4) 0.022(4) 0.048(5) 0.001(4) 0.016(4) -0.003(3)
C33 0.017(4) 0.028(4) 0.031(4) -0.003(3) 0.004(3) 0.002(4)
C34 0.010(4) 0.037(5) 0.026(4) 0.004(3) 0.001(3) 0.006(4)
C35 0.020(4) 0.023(4) 0.018(4) -0.002(3) 0.007(3) 0.001(3)
C36 0.042(5) 0.028(4) 0.015(4) 0.001(3) 0.012(4) 0.011(4)
C37 0.024(4) 0.031(5) 0.024(4) 0.010(3) 0.008(3) 0.006(4)
C38 0.014(4) 0.032(4) 0.025(4) 0.007(3) -0.003(3) -0.001(4)
C39 0.022(4) 0.027(4) 0.010(3) 0.004(3) -0.002(3) -0.004(3)
C40 0.011(4) 0.025(4) 0.017(4) 0.003(3) 0.005(3) 0.009(3)
C41 0.020(4) 0.013(3) 0.013(3) 0.000(3) -0.001(3) 0.003(3)
C42 0.019(4) 0.010(3) 0.016(4) 0.000(3) 0.002(3) -0.005(3)
C43 0.006(3) 0.028(4) 0.022(4) 0.004(3) 0.003(3) 0.005(3)
C44 0.023(4) 0.038(5) 0.028(4) -0.012(4) -0.002(4) 0.009(4)
C45 0.027(5) 0.052(6) 0.032(5) -0.022(4) -0.001(4) 0.017(4)
C46 0.021(4) 0.043(5) 0.026(4) -0.005(4) 0.000(4) 0.003(4)
C47 0.029(5) 0.033(5) 0.020(4) 0.001(3) 0.010(3) 0.005(4)
C48 0.020(4) 0.028(4) 0.021(4) -0.005(3) -0.006(3) 0.012(4)
Th1 0.01371(13) 0.01540(13) 0.01117(12) 0.00030(12) 0.00172(9) 0.00038(13)

loop_
_atom_type_symbol
_atom_type_description
_atom_type_scat_dispersion_real
_atom_type_scat_dispersion_imag
_atom_type_scat_source
C C 0.0033 0.0016 'International Tables Vol C Tables 4.2.6.8 and 6.1.1.4'
H H 0.0000 0.0000 'International Tables Vol C Tables 4.2.6.8 and 6.1.1.4'
Th Th -7.2400 8.8979 'International Tables Vol C Tables 4.2.6.8 and 6.1.1.4'

loop_
_geom_angle_atom_site_label_1
_geom_angle_atom_site_label_2
_geom_angle_atom_site_label_3
_geom_angle
C2 C1 C5 105.5(6)
C2 C1 C6 133.5(6)
C5 C1 C6 119.9(6)
C2 C1 Th1 75.3(4)
C5 C1 Th1 68.5(4)
C6 C1 Th1 129.1(4)
C3 C2 C1 106.6(6)
C3 C2 C10 117.5(6)
C1 C2 C10 133.9(6)
C3 C2 Th1 67.9(4)
C1 C2 Th1 76.7(4)
C10 C2 Th1 131.3(4)
C4 C3 C2 110.8(6)
C4 C3 Th1 73.6(4)
C2 C3 Th1 83.4(4)
C4 C3 H3 124.6
C2 C3 H3 124.6
Th1 C3 H3 110.5
C3 C4 C5 107.3(6)
C3 C4 C14 127.1(6)
C5 C4 C14 123.5(6)
C3 C4 Th1 77.4(4)
C5 C4 Th1 78.5(4)
C14 C4 Th1 97.9(4)
C4 C5 C1 109.8(6)
C4 C5 Th1 72.1(4)
C1 C5 Th1 82.6(4)
C4 C5 H5 125.1
C1 C5 H5 125.1
Th1 C5 H5 112.3
C7 C6 C9 106.5(6)
C7 C6 C8 106.4(6)
C9 C6 C8 111.0(6)
C7 C6 C1 109.5(6)
C9 C6 C1 109.3(5)
C8 C6 C1 113.9(6)
C6 C7 H7A 109.5
C6 C7 H7B 109.5
H7A C7 H7B 109.5
C6 C7 H7C 109.5
H7A C7 H7C 109.5
H7B C7 H7C 109.5
C6 C8 H8A 109.5
C6 C8 H8B 109.5
H8A C8 H8B 109.5
C6 C8 H8C 109.5
H8A C8 H8C 109.5
H8B C8 H8C 109.5
C6 C9 H9A 109.5
C6 C9 H9B 109.5
H9A C9 H9B 109.5
C6 C9 H9C 109.5
H9A C9 H9C 109.5
H9B C9 H9C 109.5
C11 C10 C13 106.6(6)
C11 C10 C2 117.8(6)
C13 C10 C2 109.7(6)
C11 C10 C12 108.2(6)
C13 C10 C12 107.6(6)
C2 C10 C12 106.5(6)
C10 C11 H11A 109.5
C10 C11 H11B 109.5
H11A C11 H11B 109.5
C10 C11 H11C 109.5
H11A C11 H11C 109.5
H11B C11 H11C 109.5
C10 C12 H12A 109.5
C10 C12 H12B 109.5
H12A C12 H12B 109.5
C10 C12 H12C 109.5
H12A C12 H12C 109.5
H12B C12 H12C 109.5
C10 C13 H13A 109.5
C10 C13 H13B 109.5
H13A C13 H13B 109.5
C10 C13 H13C 109.5
H13A C13 H13C 109.5
H13B C13 H13C 109.5
C17 C14 C15 108.4(6)
C17 C14 C16 110.3(6)
C15 C14 C16 113.4(6)
C17 C14 C4 111.6(6)
C15 C14 C4 111.3(6)
C16 C14 C4 101.8(5)
C14 C15 H15A 109.5
C14 C15 H15B 109.5
H15A C15 H15B 109.5
C14 C15 H15C 109.5
H15A C15 H15C 109.5
H15B C15 H15C 109.5
C14 C16 Th1 105.0(4)
C14 C16 H16A 110.7
Th1 C16 H16A 110.7
C14 C16 H16B 110.7
Th1 C16 H16B 110.7
H16A C16 H16B 108.8
C14 C17 H17A 109.5
C14 C17 H17B 109.5
H17A C17 H17B 109.5
C14 C17 H17C 109.5
H17A C17 H17C 109.5
H17B C17 H17C 109.5
C22 C18 C19 107.1(6)
C22 C18 C23 117.3(6)
C19 C18 C23 133.7(6)
C22 C18 Th1 71.4(4)
C19 C18 Th1 75.6(4)
C23 C18 Th1 129.6(4)
C18 C19 C20 105.5(6)
C18 C19 C27 134.7(6)
C20 C19 C27 118.9(5)
C18 C19 Th1 75.7(3)
C20 C19 Th1 72.3(3)
C27 C19 Th1 124.5(4)
C21 C20 C19 111.4(5)
C21 C20 Th1 76.0(4)
C19 C20 Th1 78.5(4)
C21 C20 H20 124.3
C19 C20 H20 124.3
Th1 C20 H20 113.1
C20 C21 C22 105.8(6)
C20 C21 C31 128.0(6)
C22 C21 C31 126.2(6)
C20 C21 Th1 75.6(4)
C22 C21 Th1 74.2(4)
C31 C21 Th1 118.1(4)
C21 C22 C18 110.2(6)
C21 C22 Th1 76.4(4)
C18 C22 Th1 79.7(4)
C21 C22 H22 124.9
C18 C22 H22 124.9
Th1 C22 H22 111.2
C26 C23 C18 106.9(6)
C26 C23 C25 107.2(6)
C18 C23 C25 118.4(6)
C26 C23 C24 107.5(6)
C18 C23 C24 110.4(6)
C25 C23 C24 106.0(6)
C23 C24 H24A 109.5
C23 C24 H24B 109.5
H24A C24 H24B 109.5
C23 C24 H24C 109.5
H24A C24 H24C 109.5
H24B C24 H24C 109.5
C23 C25 H25A 109.5
C23 C25 H25B 109.5
H25A C25 H25B 109.5
C23 C25 H25C 109.5
H25A C25 H25C 109.5
H25B C25 H25C 109.5
C23 C26 H26A 109.5
C23 C26 H26B 109.5
H26A C26 H26B 109.5
C23 C26 H26C 109.5
H26A C26 H26C 109.5
H26B C26 H26C 109.5
C28 C27 C30 105.8(6)
C28 C27 C19 113.8(6)
C30 C27 C19 111.1(5)
C28 C27 C29 110.1(6)
C30 C27 C29 106.1(6)
C19 C27 C29 109.5(6)
C27 C28 H28A 109.5
C27 C28 H28B 109.5
H28A C28 H28B 109.5
C27 C28 H28C 109.5
H28A C28 H28C 109.5
H28B C28 H28C 109.5
C27 C29 H29A 109.5
C27 C29 H29B 109.5
H29A C29 H29B 109.5
C27 C29 H29C 109.5
H29A C29 H29C 109.5
H29B C29 H29C 109.5
C27 C30 H30A 109.5
C27 C30 H30B 109.5
H30A C30 H30B 109.5
C27 C30 H30C 109.5
H30A C30 H30C 109.5
H30B C30 H30C 109.5
C21 C31 C34 111.4(6)
C21 C31 C32 109.7(6)
C34 C31 C32 109.8(6)
C21 C31 C33 109.6(6)
C34 C31 C33 108.8(6)
C32 C31 C33 107.4(6)
C31 C32 H32A 109.5
C31 C32 H32B 109.5
H32A C32 H32B 109.5
C31 C32 H32C 109.5
H32A C32 H32C 109.5
H32B C32 H32C 109.5
C31 C33 H33A 109.5
C31 C33 H33B 109.5
H33A C33 H33B 109.5
C31 C33 H33C 109.5
H33A C33 H33C 109.5
H33B C33 H33C 109.5
C31 C34 H34A 109.5
C31 C34 H34B 109.5
H34A C34 H34B 109.5
C31 C34 H34C 109.5
H34A C34 H34C 109.5
H34B C34 H34C 109.5
C36 C35 C40 121.0(7)
C36 C35 H35 119.5
C40 C35 H35 119.5
C35 C36 C37 120.6(7)
C35 C36 H36 119.7
C37 C36 H36 119.7
C38 C37 C36 118.3(7)
C38 C37 H37 120.9
C36 C37 H37 120.9
C39 C38 C37 121.3(7)
C39 C38 H38 119.3
C37 C38 H38 119.3
C38 C39 C40 121.8(7)
C38 C39 H39 119.1
C40 C39 H39 119.1
C39 C40 C35 116.9(6)
C39 C40 C41 120.9(6)
C35 C40 C41 122.1(7)
C42 C41 C40 121.6(6)
C42 C41 Th1 90.1(4)
C40 C41 Th1 148.3(5)
C41 C42 C43 130.7(6)
C41 C42 Th1 61.4(4)
C43 C42 Th1 167.9(5)
C41 C42 H42 128(4)
C43 C42 H42 102(4)
Th1 C42 H42 66(4)
C42 C43 C48 111.6(6)
C42 C43 C44 110.3(6)
C48 C43 C44 110.1(6)
C42 C43 H43 108.2
C48 C43 H43 108.2
C44 C43 H43 108.2
C45 C44 C43 111.9(7)
C45 C44 H44A 109.2
C43 C44 H44A 109.2
C45 C44 H44B 109.2
C43 C44 H44B 109.2
H44A C44 H44B 107.9
C44 C45 C46 110.4(6)
C44 C45 H45A 109.6
C46 C45 H45A 109.6
C44 C45 H45B 109.6
C46 C45 H45B 109.6
H45A C45 H45B 108.1
C47 C46 C45 111.8(7)
C47 C46 H46A 109.3
C45 C46 H46A 109.3
C47 C46 H46B 109.3
C45 C46 H46B 109.3
H46A C46 H46B 107.9
C48 C47 C46 112.0(6)
C48 C47 H47A 109.2
C46 C47 H47A 109.2
C48 C47 H47B 109.2
C46 C47 H47B 109.2
H47A C47 H47B 107.9
C47 C48 C43 112.1(6)
C47 C48 H48A 109.2
C43 C48 H48A 109.2
C47 C48 H48B 109.2
C43 C48 H48B 109.2
H48A C48 H48B 107.9
C41 Th1 C16 112.6(2)
C41 Th1 C4 114.8(2)
C16 Th1 C4 54.4(2)
C41 Th1 C3 134.2(2)
C16 Th1 C3 72.1(2)
C4 Th1 C3 29.1(2)
C41 Th1 C5 88.3(2)
C16 Th1 C5 75.1(2)
C4 Th1 C5 29.41(19)
C3 Th1 C5 47.4(2)
C41 Th1 C22 123.8(2)
C16 Th1 C22 105.0(2)
C4 Th1 C22 120.9(2)
C3 Th1 C22 95.9(2)
C5 Th1 C22 142.3(2)
C41 Th1 C42 28.4(2)
C16 Th1 C42 84.2(2)
C4 Th1 C42 97.6(2)
C3 Th1 C42 125.0(2)
C5 Th1 C42 79.10(19)
C22 Th1 C42 138.6(2)
C41 Th1 C20 79.5(2)
C16 Th1 C20 113.7(2)
C4 Th1 C20 163.51(19)
C3 Th1 C20 142.9(2)
C5 Th1 C20 167.01(18)
C22 Th1 C20 47.07(19)
C42 Th1 C20 91.97(18)
C41 Th1 C21 95.3(2)
C16 Th1 C21 128.2(2)
C4 Th1 C21 146.5(2)
C3 Th1 C21 117.9(2)
C5 Th1 C21 151.49(19)
C22 Th1 C21 29.33(17)
C42 Th1 C21 115.80(19)
C20 Th1 C21 28.49(18)
C41 Th1 C19 95.41(19)
C16 Th1 C19 85.0(2)
C4 Th1 C19 135.74(19)
C3 Th1 C19 130.09(18)
C5 Th1 C19 159.57(19)
C22 Th1 C19 47.67(19)
C42 Th1 C19 94.68(19)
C20 Th1 C19 29.22(17)
C21 Th1 C19 48.25(19)
C41 Th1 C18 123.5(2)
C16 Th1 C18 80.3(2)
C4 Th1 C18 116.38(19)
C3 Th1 C18 102.37(19)
C5 Th1 C18 145.74(19)
C22 Th1 C18 28.91(19)
C42 Th1 C18 121.9(2)
C20 Th1 C18 47.25(18)
C21 Th1 C18 48.13(18)
C19 Th1 C18 28.70(18)
C41 Th1 C2 115.00(19)
C16 Th1 C2 99.4(2)
C4 Th1 C2 47.8(2)
C3 Th1 C2 28.75(19)
C5 Th1 C2 47.01(19)
C22 Th1 C2 97.35(19)
C42 Th1 C2 121.27(19)
C20 Th1 C2 135.48(19)
C21 Th1 C2 107.2(2)
C19 Th1 C2 144.00(19)
C18 Th1 C2 116.42(19)
C41 Th1 H42 49.2(15)
C16 Th1 H42 63.6(15)
C4 Th1 H42 83.2(15)
C3 Th1 H42 112.2(15)
C5 Th1 H42 72.6(14)
C22 Th1 H42 142.4(14)
C42 Th1 H42 20.8(14)
C20 Th1 H42 102.1(14)
C21 Th1 H42 129.6(14)
C19 Th1 H42 94.7(14)
C18 Th1 H42 116.7(14)
C2 Th1 H42 119.4(14)

loop_
_geom_bond_atom_site_label_1
_geom_bond_atom_site_label_2
_geom_bond_distance
C1 C2 1.433(9)
C1 C5 1.448(9)
C1 C6 1.547(9)
C1 Th1 2.969(7)
C2 C3 1.429(9)
C2 C10 1.548(10)
C2 Th1 2.951(6)
C3 C4 1.370(9)
C3 Th1 2.752(7)
C3 H3 0.9500
C4 C5 1.396(9)
C4 C14 1.555(9)
C4 Th1 2.705(6)
C5 Th1 2.786(6)
C5 H5 0.9500
C6 C7 1.533(9)
C6 C9 1.539(9)
C6 C8 1.546(9)
C7 H7A 0.9800
C7 H7B 0.9800
C7 H7C 0.9800
C8 H8A 0.9800
C8 H8B 0.9800
C8 H8C 0.9800
C9 H9A 0.9800
C9 H9B 0.9800
C9 H9C 0.9800
C10 C11 1.537(9)
C10 C13 1.546(10)
C10 C12 1.550(9)
C11 H11A 0.9800
C11 H11B 0.9800
C11 H11C 0.9800
C12 H12A 0.9800
C12 H12B 0.9800
C12 H12C 0.9800
C13 H13A 0.9800
C13 H13B 0.9800
C13 H13C 0.9800
C14 C17 1.521(10)
C14 C15 1.531(10)
C14 C16 1.543(9)
C15 H15A 0.9800
C15 H15B 0.9800
C15 H15C 0.9800
C16 Th1 2.544(7)
C16 H16A 0.9900
C16 H16B 0.9900
C17 H17A 0.9800
C17 H17B 0.9800
C17 H17C 0.9800
C18 C22 1.433(9)
C18 C19 1.444(9)
C18 C23 1.545(9)
C18 Th1 2.915(6)
C19 C20 1.451(8)
C19 C27 1.547(9)
C19 Th1 2.913(6)
C20 C21 1.395(9)
C20 Th1 2.832(6)
C20 H20 0.9500
C21 C22 1.429(9)
C21 C31 1.517(9)
C21 Th1 2.837(6)
C22 Th1 2.808(6)
C22 H22 0.9500
C23 C26 1.544(10)
C23 C25 1.545(10)
C23 C24 1.548(10)
C24 H24A 0.9800
C24 H24B 0.9800
C24 H24C 0.9800
C25 H25A 0.9800
C25 H25B 0.9800
C25 H25C 0.9800
C26 H26A 0.9800
C26 H26B 0.9800
C26 H26C 0.9800
C27 C28 1.531(9)
C27 C30 1.539(9)
C27 C29 1.554(9)
C28 H28A 0.9800
C28 H28B 0.9800
C28 H28C 0.9800
C29 H29A 0.9800
C29 H29B 0.9800
C29 H29C 0.9800
C30 H30A 0.9800
C30 H30B 0.9800
C30 H30C 0.9800
C31 C34 1.526(9)
C31 C32 1.531(9)
C31 C33 1.561(9)
C32 H32A 0.9800
C32 H32B 0.9800
C32 H32C 0.9800
C33 H33A 0.9800
C33 H33B 0.9800
C33 H33C 0.9800
C34 H34A 0.9800
C34 H34B 0.9800
C34 H34C 0.9800
C35 C36 1.374(9)
C35 C40 1.407(9)
C35 H35 0.9500
C36 C37 1.400(10)
C36 H36 0.9500
C37 C38 1.378(10)
C37 H37 0.9500
C38 C39 1.361(9)
C38 H38 0.9500
C39 C40 1.398(10)
C39 H39 0.9500
C40 C41 1.494(9)
C41 C42 1.345(9)
C41 Th1 2.480(6)
C42 C43 1.515(9)
C42 Th1 2.824(7)
C42 H42 1.00(6)
C43 C48 1.529(9)
C43 C44 1.536(10)
C43 H43 1.0000
C44 C45 1.506(10)
C44 H44A 0.9900
C44 H44B 0.9900
C45 C46 1.527(10)
C45 H45A 0.9900
C45 H45B 0.9900
C46 C47 1.523(10)
C46 H46A 0.9900
C46 H46B 0.9900
C47 C48 1.521(10)
C47 H47A 0.9900
C47 H47B 0.9900
C48 H48A 0.9900
C48 H48B 0.9900
Th1 H42 2.59(7)
